data_4027907
loop_
_publ_author_name
'Jens U. Engelhart'
'Benjamin D. Lindner'
'Olena Tverskoy'
'Manuel Schaffroth'
'Frank Rominger'
'Uwe H. F. Bunz'

_publ_contact_author_address
;
        Organisch-Chemisches Institut
        Ruprecht-Karls-Universit\"at Heidelberg
        Im Neuenheimer Feld 270
        D-69120 Heidelberg
        Germany
;
_publ_contact_author_email uwe.bunz@oci.uni-heidelberg.de
_publ_contact_author_fax '049 6221 54- 8404'
_publ_contact_author_name 'Bunz, Uwe H. F.'
_publ_contact_author_phone '049 6221 54- 8401'
_publ_section_title
;
 Reactions of Large Tetraaza-N,N'-dihydroacenes: Formation of Unexpected
 Adducts and an Unstable Tetraazahexacene
;
_journal_name_full 'Journal of Organic Chemistry'
_journal_page_first 1249
_journal_page_last 1253
_journal_paper_doi 10.1021/jo3024544
_journal_volume 78
_journal_year 2013
_chemical_formula_sum 'C44 H50 Cl2 N4 O4 Si2'
_chemical_formula_weight 825.96
_chemical_name_systematic
; 
 ? 
;
_space_group_IT_number 2
_symmetry_cell_setting triclinic
_symmetry_space_group_name_Hall '-P 1'
_symmetry_space_group_name_H-M 'P -1'
_atom_sites_solution_hydrogens geom
_atom_sites_solution_primary direct
_atom_sites_solution_secondary difmap
_audit_creation_method SHELXL-97
_cell_angle_alpha 102.149(1)
_cell_angle_beta 114.803(1)
_cell_angle_gamma 108.584(1)
_cell_formula_units_Z 2
_cell_length_a 13.7684(2)
_cell_length_b 13.7850(2)
_cell_length_c 14.3419(2)
_cell_measurement_reflns_used 9950
_cell_measurement_temperature 200(2)
_cell_measurement_theta_max 35.37
_cell_measurement_theta_min 2.70
_cell_volume 2146.61(7)
_computing_cell_refinement 'Bruker SAINT'
_computing_data_collection 'Bruker APEX2'
_computing_data_reduction 'Bruker SAINT'
_computing_molecular_graphics 'Bruker SHELXTL'
_computing_publication_material 'Bruker SHELXTL'
_computing_structure_refinement 'SHELXL-97 (Sheldrick, 2008)'
_computing_structure_solution 'SHELXS-97 (Sheldrick, 2008)'
_diffrn_ambient_temperature 200(2)
_diffrn_measured_fraction_theta_full 0.997
_diffrn_measured_fraction_theta_max 0.997
_diffrn_measurement_device_type 'Bruker APEX-II Quazar'
_diffrn_measurement_method '\w scans'
_diffrn_radiation_monochromator mirror
_diffrn_radiation_source 'ImuS microsource'
_diffrn_radiation_type MoK\a
_diffrn_radiation_wavelength 0.71073
_diffrn_reflns_av_R_equivalents 0.0496
_diffrn_reflns_av_sigmaI/netI 0.0446
_diffrn_reflns_limit_h_max 19
_diffrn_reflns_limit_h_min -19
_diffrn_reflns_limit_k_max 19
_diffrn_reflns_limit_k_min -19
_diffrn_reflns_limit_l_max 20
_diffrn_reflns_limit_l_min -20
_diffrn_reflns_number 47514
_diffrn_reflns_theta_full 30.65
_diffrn_reflns_theta_max 30.65
_diffrn_reflns_theta_min 2.70
_exptl_absorpt_coefficient_mu 0.254
_exptl_absorpt_correction_T_max 0.9899
_exptl_absorpt_correction_T_min 0.9255
_exptl_absorpt_correction_type multi-scan
_exptl_absorpt_process_details
;
Sheldrick, G. M. (2008). <i>SADABS</i>. University of G\"ottingen, Germany.
;
_exptl_crystal_colour colourless
_exptl_crystal_density_diffrn 1.278
_exptl_crystal_description polyhedron
_exptl_crystal_F_000 872
_exptl_crystal_size_max 0.31
_exptl_crystal_size_mid 0.17
_exptl_crystal_size_min 0.04
_refine_diff_density_max 0.489
_refine_diff_density_min -0.279
_refine_diff_density_rms 0.057
_refine_ls_extinction_method none
_refine_ls_goodness_of_fit_ref 1.018
_refine_ls_hydrogen_treatment constr
_refine_ls_matrix_type full
_refine_ls_number_parameters 528
_refine_ls_number_reflns 13217
_refine_ls_number_restraints 8
_refine_ls_restrained_S_all 1.017
_refine_ls_R_factor_all 0.0688
_refine_ls_R_factor_gt 0.0454
_refine_ls_shift/su_max 0.002
_refine_ls_shift/su_mean 0.000
_refine_ls_structure_factor_coef Fsqd
_refine_ls_weighting_details 'calc w=1/[\s^2^(Fo^2^)+(0.0530P)^2^+0.7861P] where P=(Fo^2^+2Fc^2^)/3'
_refine_ls_weighting_scheme calc
_refine_ls_wR_factor_gt 0.1100
_refine_ls_wR_factor_ref 0.1226
_reflns_number_gt 9654
_reflns_number_total 13217
_reflns_threshold_expression >2sigma(I)
_cod_data_source_file jo3024544_si_001_1.cif
_cod_data_source_block bu11
_cod_original_cell_volume 2146.61(5)
_cod_database_code 4027907

loop_
_symmetry_equiv_pos_as_xyz
'x, y, z'
'-x, -y, -z'

loop_
_atom_site_label
_atom_site_type_symbol
_atom_site_fract_x
_atom_site_fract_y
_atom_site_fract_z
_atom_site_U_iso_or_equiv
_atom_site_adp_type
_atom_site_occupancy
_atom_site_symmetry_multiplicity
_atom_site_calc_flag
_atom_site_refinement_flags
_atom_site_disorder_assembly
_atom_site_disorder_group
Si1 Si -0.47983(4) 0.79910(4) 0.16108(4) 0.02338(10) Uani 1 1 d . . .
Si2 Si 0.14359(4) 0.37335(4) 0.35431(4) 0.02588(10) Uani 1 1 d D . .
Cl1 Cl 0.04623(4) 0.91192(3) 0.39067(3) 0.02761(9) Uani 1 1 d . . .
Cl2 Cl 0.02954(4) 0.67419(3) 0.12483(3) 0.02818(9) Uani 1 1 d . . .
C1 C -0.35421(13) 0.65330(12) 0.16860(13) 0.0209(3) Uani 1 1 d . . .
C2 C -0.41408(14) 0.70206(13) 0.15476(14) 0.0247(3) Uani 1 1 d . . .
C3 C -0.02346(14) 0.47909(13) 0.33204(14) 0.0231(3) Uani 1 1 d . . .
C4 C 0.04093(15) 0.43497(14) 0.34773(15) 0.0285(3) Uani 1 1 d . A .
C11 C -0.27529(13) 0.60385(12) 0.20135(12) 0.0188(3) Uani 1 1 d . . .
C12 C -0.15855(13) 0.65810(12) 0.22572(12) 0.0182(3) Uani 1 1 d . A .
N13 N -0.12492(11) 0.74783(10) 0.19296(10) 0.0189(2) Uani 1 1 d . . .
C14 C -0.00058(13) 0.82342(12) 0.25260(12) 0.0193(3) Uani 1 1 d . . .
N15 N 0.01874(11) 0.88700(11) 0.19052(11) 0.0232(3) Uani 1 1 d . . .
C16 C 0.14124(14) 0.94780(13) 0.22229(14) 0.0243(3) Uani 1 1 d . . .
C17 C 0.17253(16) 1.02856(15) 0.18210(16) 0.0335(4) Uani 1 1 d . . .
H17 H 0.1126 1.0424 0.1314 0.040 Uiso 1 1 calc R . .
C18 C 0.29229(18) 1.08862(17) 0.21684(19) 0.0407(5) Uani 1 1 d . . .
H18 H 0.3137 1.1420 0.1875 0.049 Uiso 1 1 calc R . .
C19 C 0.38109(17) 1.07214(16) 0.29345(18) 0.0378(4) Uani 1 1 d . . .
H19 H 0.4632 1.1173 0.3197 0.045 Uiso 1 1 calc R . .
C20 C 0.35084(15) 0.98990(14) 0.33214(15) 0.0292(3) Uani 1 1 d . . .
H20 H 0.4117 0.9775 0.3836 0.035 Uiso 1 1 calc R . .
C21 C 0.23099(14) 0.92605(13) 0.29497(14) 0.0239(3) Uani 1 1 d . . .
N22 N 0.19718(11) 0.83595(11) 0.32776(11) 0.0225(3) Uani 1 1 d . . .
C23 C 0.07314(13) 0.75850(12) 0.26372(12) 0.0201(3) Uani 1 1 d . . .
N24 N 0.05191(11) 0.69034(10) 0.32128(10) 0.0199(2) Uani 1 1 d . A .
C25 C -0.07110(12) 0.62369(12) 0.28310(12) 0.0185(3) Uani 1 1 d . . .
C26 C -0.10568(13) 0.52500(12) 0.29794(12) 0.0192(3) Uani 1 1 d . A .
C27 C -0.22813(13) 0.46303(12) 0.26603(12) 0.0189(3) Uani 1 1 d . . .
C28 C -0.26669(14) 0.36256(13) 0.28094(14) 0.0240(3) Uani 1 1 d . A .
H28 H -0.2109 0.3353 0.3129 0.029 Uiso 1 1 calc R . .
C29 C -0.38419(15) 0.30436(13) 0.24945(15) 0.0278(3) Uani 1 1 d . . .
H29 H -0.4095 0.2369 0.2598 0.033 Uiso 1 1 calc R A .
C30 C -0.46761(15) 0.34354(14) 0.20197(15) 0.0289(3) Uani 1 1 d . A .
H30 H -0.5492 0.3017 0.1794 0.035 Uiso 1 1 calc R . .
C31 C -0.43285(14) 0.44104(13) 0.18787(13) 0.0239(3) Uani 1 1 d . . .
H31 H -0.4900 0.4673 0.1569 0.029 Uiso 1 1 calc R A .
C32 C -0.31242(13) 0.50316(12) 0.21913(12) 0.0190(3) Uani 1 1 d . A .
C41 C -0.46699(17) 0.83643(16) 0.30141(15) 0.0338(4) Uani 1 1 d . . .
H41 H -0.4858 0.9007 0.3130 0.041 Uiso 1 1 calc R . .
C42 C -0.3370(2) 0.8775(2) 0.39548(17) 0.0518(6) Uani 1 1 d . . .
H42A H -0.3308 0.8994 0.4681 0.078 Uiso 1 1 calc R . .
H42B H -0.2830 0.9419 0.3928 0.078 Uiso 1 1 calc R . .
H42C H -0.3140 0.8174 0.3856 0.078 Uiso 1 1 calc R . .
C43 C -0.5533(2) 0.7445(2) 0.31220(19) 0.0520(6) Uani 1 1 d . . .
H43A H -0.5424 0.6775 0.2951 0.078 Uiso 1 1 calc R . .
H43B H -0.6364 0.7271 0.2595 0.078 Uiso 1 1 calc R . .
H43C H -0.5368 0.7697 0.3889 0.078 Uiso 1 1 calc R . .
C44 C -0.63742(16) 0.72925(16) 0.03546(15) 0.0330(4) Uani 1 1 d . . .
H44 H -0.6294 0.7211 -0.0316 0.040 Uiso 1 1 calc R . .
C45 C -0.7043(2) 0.7996(2) 0.0339(3) 0.0697(8) Uani 1 1 d . . .
H45A H -0.7849 0.7597 -0.0339 0.105 Uiso 1 1 calc R . .
H45B H -0.6595 0.8713 0.0345 0.105 Uiso 1 1 calc R . .
H45C H -0.7112 0.8129 0.1002 0.105 Uiso 1 1 calc R . .
C46 C -0.71406(19) 0.61142(18) 0.01847(18) 0.0464(5) Uani 1 1 d . . .
H46A H -0.7328 0.6156 0.0776 0.070 Uiso 1 1 calc R . .
H46B H -0.6695 0.5679 0.0217 0.070 Uiso 1 1 calc R . .
H46C H -0.7891 0.5752 -0.0548 0.070 Uiso 1 1 calc R . .
C47 C -0.37390(18) 0.92674(15) 0.16137(17) 0.0360(4) Uani 1 1 d . . .
H47 H -0.2908 0.9415 0.2163 0.043 Uiso 1 1 calc R . .
C48 C -0.3833(2) 1.03313(17) 0.2027(2) 0.0539(6) Uani 1 1 d . . .
H48A H -0.3260 1.0950 0.2001 0.081 Uiso 1 1 calc R . .
H48B H -0.3647 1.0510 0.2800 0.081 Uiso 1 1 calc R . .
H48C H -0.4653 1.0215 0.1546 0.081 Uiso 1 1 calc R . .
C49 C -0.3822(2) 0.90577(18) 0.04946(19) 0.0495(5) Uani 1 1 d . . .
H49A H -0.4615 0.8933 -0.0074 0.074 Uiso 1 1 calc R . .
H49B H -0.3711 0.8397 0.0274 0.074 Uiso 1 1 calc R . .
H49C H -0.3194 0.9708 0.0562 0.074 Uiso 1 1 calc R . .
C51 C 0.07438(19) 0.22859(16) 0.34843(19) 0.0392(4) Uani 1 1 d . A .
H51 H 0.1318 0.1973 0.3535 0.047 Uiso 1 1 calc R . .
C52 C -0.0451(2) 0.1498(2) 0.2376(3) 0.0680(8) Uani 1 1 d . . .
H52A H -0.0759 0.0752 0.2377 0.102 Uiso 1 1 calc R A .
H52B H -0.0320 0.1455 0.1751 0.102 Uiso 1 1 calc R . .
H52C H -0.1037 0.1783 0.2292 0.102 Uiso 1 1 calc R . .
C53 C 0.0599(3) 0.2313(2) 0.4487(3) 0.0629(7) Uani 1 1 d . . .
H53A H 0.0042 0.2618 0.4468 0.094 Uiso 1 1 calc R A .
H53B H 0.1384 0.2784 0.5182 0.094 Uiso 1 1 calc R . .
H53C H 0.0279 0.1553 0.4454 0.094 Uiso 1 1 calc R . .
C54 C 0.28951(16) 0.46523(16) 0.49280(15) 0.0326(4) Uani 1 1 d . A .
H54 H 0.2672 0.4788 0.5506 0.039 Uiso 1 1 calc R . .
C55 C 0.3712(2) 0.4096(2) 0.5276(2) 0.0498(5) Uani 1 1 d . . .
H55A H 0.3985 0.3974 0.4752 0.075 Uiso 1 1 calc R A .
H55B H 0.3263 0.3377 0.5266 0.075 Uiso 1 1 calc R . .
H55C H 0.4411 0.4580 0.6034 0.075 Uiso 1 1 calc R . .
C56 C 0.35770(19) 0.58012(18) 0.49781(19) 0.0439(5) Uani 1 1 d . . .
H56A H 0.4305 0.6256 0.5724 0.066 Uiso 1 1 calc R A .
H56B H 0.3061 0.6171 0.4829 0.066 Uiso 1 1 calc R . .
H56C H 0.3802 0.5712 0.4413 0.066 Uiso 1 1 calc R . .
C57 C 0.1533(2) 0.3647(3) 0.2253(2) 0.0371(6) Uani 0.898(6) 1 d PD A 1
H57 H 0.0815 0.2947 0.1622 0.045 Uiso 0.898(6) 1 calc PR A 1
C58 C 0.2648(4) 0.3527(5) 0.2386(3) 0.0552(12) Uani 0.898(6) 1 d PD A 1
H58A H 0.2635 0.3418 0.1683 0.083 Uiso 0.898(6) 1 calc PR A 1
H58B H 0.2646 0.2883 0.2572 0.083 Uiso 0.898(6) 1 calc PR A 1
H58C H 0.3375 0.4205 0.2988 0.083 Uiso 0.898(6) 1 calc PR A 1
C59 C 0.1476(3) 0.4615(3) 0.1900(2) 0.0583(9) Uani 0.898(6) 1 d PD A 1
H59A H 0.2100 0.5327 0.2534 0.087 Uiso 0.898(6) 1 calc PR A 1
H59B H 0.0682 0.4580 0.1665 0.087 Uiso 0.898(6) 1 calc PR A 1
H59C H 0.1608 0.4555 0.1274 0.087 Uiso 0.898(6) 1 calc PR A 1
C57B C 0.185(2) 0.414(2) 0.2526(17) 0.043(6) Uiso 0.102(6) 1 d PD A 2
H57B H 0.2353 0.4972 0.2863 0.052 Uiso 0.102(6) 1 calc PR A 2
C58B C 0.258(6) 0.358(7) 0.231(5) 0.12(3) Uiso 0.102(6) 1 d PD A 2
H58D H 0.3351 0.3856 0.3008 0.149 Uiso 0.102(6) 1 calc PR A 2
H58E H 0.2735 0.3756 0.1742 0.149 Uiso 0.102(6) 1 calc PR A 2
H58F H 0.2128 0.2769 0.2043 0.149 Uiso 0.102(6) 1 calc PR A 2
C59B C 0.073(2) 0.381(3) 0.1385(19) 0.065(8) Uiso 0.102(6) 1 d PD A 2
H59D H 0.0314 0.4248 0.1485 0.078 Uiso 0.102(6) 1 calc PR A 2
H59E H 0.0183 0.3014 0.1084 0.078 Uiso 0.102(6) 1 calc PR A 2
H59F H 0.0979 0.3960 0.0862 0.078 Uiso 0.102(6) 1 calc PR A 2
C63 C -0.18178(14) 0.74970(13) 0.08732(13) 0.0221(3) Uani 1 1 d . . .
O63 O -0.28053(10) 0.68667(11) 0.00907(10) 0.0308(3) Uani 1 1 d . . .
C65 C -0.08610(14) 0.84741(14) 0.08875(14) 0.0263(3) Uani 1 1 d . . .
O65 O -0.10104(12) 0.87742(12) 0.01346(11) 0.0415(3) Uani 1 1 d . . .
C66 C 0.25331(13) 0.82676(13) 0.42848(13) 0.0231(3) Uani 1 1 d . A .
O66 O 0.35603(10) 0.88216(11) 0.50465(10) 0.0338(3) Uani 1 1 d . . .
C68 C 0.15396(13) 0.73318(13) 0.42750(13) 0.0218(3) Uani 1 1 d . . .
O68 O 0.16373(11) 0.70837(10) 0.50480(10) 0.0296(3) Uani 1 1 d . A .

loop_
_atom_site_aniso_label
_atom_site_aniso_U_11
_atom_site_aniso_U_22
_atom_site_aniso_U_33
_atom_site_aniso_U_23
_atom_site_aniso_U_13
_atom_site_aniso_U_12
Si1 0.0223(2) 0.0210(2) 0.0260(2) 0.00941(17) 0.00987(18) 0.01293(17)
Si2 0.0264(2) 0.0323(2) 0.0315(2) 0.0183(2) 0.0182(2) 0.0196(2)
Cl1 0.02539(19) 0.02583(19) 0.02381(18) 0.00678(15) 0.00993(15) 0.00930(15)
Cl2 0.0303(2) 0.0281(2) 0.02546(19) 0.01040(16) 0.01513(16) 0.01216(16)
C1 0.0171(7) 0.0198(7) 0.0238(7) 0.0099(6) 0.0096(6) 0.0069(6)
C2 0.0222(7) 0.0231(7) 0.0291(8) 0.0121(6) 0.0125(6) 0.0110(6)
C3 0.0218(7) 0.0236(7) 0.0297(8) 0.0162(6) 0.0149(6) 0.0113(6)
C4 0.0261(8) 0.0299(8) 0.0367(9) 0.0191(7) 0.0173(7) 0.0160(7)
C11 0.0168(6) 0.0190(7) 0.0198(7) 0.0083(5) 0.0083(6) 0.0086(5)
C12 0.0166(6) 0.0176(6) 0.0194(6) 0.0094(5) 0.0081(5) 0.0074(5)
N13 0.0143(5) 0.0189(6) 0.0200(6) 0.0109(5) 0.0061(5) 0.0060(5)
C14 0.0159(6) 0.0192(7) 0.0195(7) 0.0100(6) 0.0071(5) 0.0060(5)
N15 0.0185(6) 0.0237(6) 0.0268(6) 0.0167(5) 0.0099(5) 0.0074(5)
C16 0.0188(7) 0.0240(7) 0.0283(8) 0.0141(6) 0.0118(6) 0.0061(6)
C17 0.0293(9) 0.0329(9) 0.0440(10) 0.0259(8) 0.0200(8) 0.0129(7)
C18 0.0345(10) 0.0381(10) 0.0605(13) 0.0339(10) 0.0296(10) 0.0133(8)
C19 0.0265(9) 0.0338(10) 0.0552(12) 0.0227(9) 0.0250(9) 0.0081(7)
C20 0.0215(8) 0.0282(8) 0.0372(9) 0.0148(7) 0.0159(7) 0.0088(7)
C21 0.0210(7) 0.0219(7) 0.0285(8) 0.0128(6) 0.0130(6) 0.0080(6)
N22 0.0139(6) 0.0238(6) 0.0264(6) 0.0138(5) 0.0079(5) 0.0061(5)
C23 0.0156(6) 0.0212(7) 0.0199(7) 0.0106(6) 0.0073(5) 0.0057(5)
N24 0.0145(5) 0.0223(6) 0.0227(6) 0.0141(5) 0.0076(5) 0.0080(5)
C25 0.0138(6) 0.0205(7) 0.0210(7) 0.0110(6) 0.0079(5) 0.0076(5)
C26 0.0176(6) 0.0211(7) 0.0213(7) 0.0117(6) 0.0098(6) 0.0101(6)
C27 0.0192(7) 0.0179(6) 0.0213(7) 0.0097(6) 0.0111(6) 0.0087(5)
C28 0.0260(8) 0.0219(7) 0.0304(8) 0.0155(6) 0.0161(7) 0.0129(6)
C29 0.0281(8) 0.0205(7) 0.0376(9) 0.0163(7) 0.0192(7) 0.0087(6)
C30 0.0211(7) 0.0256(8) 0.0386(9) 0.0150(7) 0.0167(7) 0.0062(6)
C31 0.0184(7) 0.0230(7) 0.0298(8) 0.0119(6) 0.0120(6) 0.0090(6)
C32 0.0166(6) 0.0193(7) 0.0208(7) 0.0091(6) 0.0095(6) 0.0076(5)
C41 0.0345(9) 0.0336(9) 0.0288(8) 0.0077(7) 0.0135(8) 0.0181(8)
C42 0.0460(12) 0.0600(14) 0.0268(9) 0.0072(10) 0.0082(9) 0.0210(11)
C43 0.0552(14) 0.0590(14) 0.0401(11) 0.0197(11) 0.0283(11) 0.0198(12)
C44 0.0267(8) 0.0390(10) 0.0273(8) 0.0120(7) 0.0091(7) 0.0165(8)
C45 0.0412(13) 0.0689(17) 0.084(2) 0.0291(15) 0.0121(13) 0.0389(13)
C46 0.0342(10) 0.0412(11) 0.0369(10) 0.0040(9) 0.0123(9) 0.0039(9)
C47 0.0378(10) 0.0247(8) 0.0402(10) 0.0131(8) 0.0171(8) 0.0133(8)
C48 0.0662(15) 0.0284(10) 0.0678(15) 0.0190(10) 0.0352(13) 0.0227(10)
C49 0.0618(14) 0.0374(11) 0.0502(13) 0.0225(10) 0.0319(12) 0.0170(10)
C51 0.0426(11) 0.0352(10) 0.0568(12) 0.0248(9) 0.0317(10) 0.0247(9)
C52 0.0541(15) 0.0412(13) 0.084(2) 0.0167(13) 0.0288(15) 0.0098(11)
C53 0.090(2) 0.0600(15) 0.092(2) 0.0547(15) 0.0719(18) 0.0442(15)
C54 0.0296(9) 0.0423(10) 0.0334(9) 0.0164(8) 0.0179(8) 0.0222(8)
C55 0.0370(11) 0.0665(15) 0.0499(12) 0.0262(11) 0.0167(10) 0.0347(11)
C56 0.0347(10) 0.0431(11) 0.0491(12) 0.0116(10) 0.0230(9) 0.0155(9)
C57 0.0384(12) 0.0389(15) 0.0287(11) 0.0103(10) 0.0189(10) 0.0122(11)
C58 0.0548(19) 0.075(3) 0.0449(16) 0.0130(14) 0.0372(15) 0.0320(16)
C59 0.073(2) 0.069(2) 0.0494(16) 0.0396(15) 0.0386(16) 0.0304(17)
C63 0.0199(7) 0.0257(7) 0.0223(7) 0.0146(6) 0.0094(6) 0.0112(6)
O63 0.0197(5) 0.0389(7) 0.0227(5) 0.0144(5) 0.0049(5) 0.0085(5)
C65 0.0233(7) 0.0279(8) 0.0266(8) 0.0165(7) 0.0101(6) 0.0108(6)
O65 0.0344(7) 0.0493(8) 0.0366(7) 0.0328(7) 0.0129(6) 0.0125(6)
C66 0.0166(7) 0.0252(7) 0.0263(7) 0.0125(6) 0.0087(6) 0.0105(6)
O66 0.0173(5) 0.0359(7) 0.0317(6) 0.0140(5) 0.0040(5) 0.0061(5)
C68 0.0168(7) 0.0235(7) 0.0234(7) 0.0116(6) 0.0074(6) 0.0102(6)
O68 0.0271(6) 0.0353(6) 0.0258(6) 0.0187(5) 0.0107(5) 0.0138(5)

loop_
_atom_type_symbol
_atom_type_description
_atom_type_scat_dispersion_real
_atom_type_scat_dispersion_imag
_atom_type_scat_source
C C 0.0033 0.0016 'International Tables Vol C Tables 4.2.6.8 and 6.1.1.4'
H H 0.0000 0.0000 'International Tables Vol C Tables 4.2.6.8 and 6.1.1.4'
N N 0.0061 0.0033 'International Tables Vol C Tables 4.2.6.8 and 6.1.1.4'
O O 0.0106 0.0060 'International Tables Vol C Tables 4.2.6.8 and 6.1.1.4'
Si Si 0.0817 0.0704 'International Tables Vol C Tables 4.2.6.8 and 6.1.1.4'
Cl Cl 0.1484 0.1585 'International Tables Vol C Tables 4.2.6.8 and 6.1.1.4'

loop_
_geom_angle_atom_site_label_1
_geom_angle_atom_site_label_2
_geom_angle_atom_site_label_3
_geom_angle
C2 Si1 C44 108.19(8)
C2 Si1 C41 106.10(8)
C44 Si1 C41 115.49(9)
C2 Si1 C47 103.77(8)
C44 Si1 C47 113.66(9)
C41 Si1 C47 108.71(9)
C4 Si2 C51 108.31(8)
C4 Si2 C54 106.63(8)
C51 Si2 C54 110.18(9)
C4 Si2 C57 106.08(9)
C51 Si2 C57 109.65(12)
C54 Si2 C57 115.65(10)
C4 Si2 C57B 100.8(7)
C51 Si2 C57B 127.5(9)
C54 Si2 C57B 101.6(7)
C57 Si2 C57B 18.4(8)
C2 C1 C11 172.04(17)
C1 C2 Si1 168.40(15)
C4 C3 C26 172.39(18)
C3 C4 Si2 170.68(15)
C12 C11 C1 120.04(13)
C12 C11 C32 119.31(13)
C1 C11 C32 120.40(13)
C11 C12 N13 120.24(12)
C11 C12 C25 120.23(13)
N13 C12 C25 119.52(12)
C63 N13 C14 109.73(12)
C63 N13 C12 128.04(12)
C14 N13 C12 116.59(11)
N13 C14 N15 108.04(12)
N13 C14 C23 109.87(12)
N15 C14 C23 108.75(12)
N13 C14 Cl1 110.23(10)
N15 C14 Cl1 111.21(11)
C23 C14 Cl1 108.72(10)
C65 N15 C14 110.24(12)
C65 N15 C16 129.61(13)
C14 N15 C16 115.93(12)
C17 C16 C21 119.65(15)
C17 C16 N15 120.32(14)
C21 C16 N15 120.03(13)
C18 C17 C16 119.18(16)
C18 C17 H17 120.4
C16 C17 H17 120.4
C19 C18 C17 121.11(16)
C19 C18 H18 119.4
C17 C18 H18 119.4
C18 C19 C20 120.25(16)
C18 C19 H19 119.9
C20 C19 H19 119.9
C21 C20 C19 119.37(16)
C21 C20 H20 120.3
C19 C20 H20 120.3
C20 C21 C16 120.24(14)
C20 C21 N22 120.21(14)
C16 C21 N22 119.54(13)
C66 N22 C23 110.49(12)
C66 N22 C21 130.64(13)
C23 N22 C21 115.69(12)
N24 C23 N22 107.88(12)
N24 C23 C14 110.22(12)
N22 C23 C14 108.69(12)
N24 C23 Cl2 110.47(11)
N22 C23 Cl2 111.27(11)
C14 C23 Cl2 108.29(10)
C68 N24 C23 109.76(12)
C68 N24 C25 129.34(12)
C23 N24 C25 116.00(11)
C26 C25 N24 120.19(12)
C26 C25 C12 120.68(13)
N24 C25 C12 119.09(12)
C25 C26 C3 119.88(13)
C25 C26 C27 119.38(13)
C3 C26 C27 120.32(13)
C28 C27 C32 119.21(13)
C28 C27 C26 121.11(13)
C32 C27 C26 119.68(13)
C29 C28 C27 120.20(14)
C29 C28 H28 119.9
C27 C28 H28 119.9
C28 C29 C30 120.48(14)
C28 C29 H29 119.8
C30 C29 H29 119.8
C31 C30 C29 120.73(15)
C31 C30 H30 119.6
C29 C30 H30 119.6
C30 C31 C32 120.34(15)
C30 C31 H31 119.8
C32 C31 H31 119.8
C31 C32 C27 119.02(13)
C31 C32 C11 121.06(13)
C27 C32 C11 119.89(13)
C43 C41 C42 110.07(18)
C43 C41 Si1 115.31(14)
C42 C41 Si1 110.24(14)
C43 C41 H41 106.9
C42 C41 H41 106.9
Si1 C41 H41 106.9
C41 C42 H42A 109.5
C41 C42 H42B 109.5
H42A C42 H42B 109.5
C41 C42 H42C 109.5
H42A C42 H42C 109.5
H42B C42 H42C 109.5
C41 C43 H43A 109.5
C41 C43 H43B 109.5
H43A C43 H43B 109.5
C41 C43 H43C 109.5
H43A C43 H43C 109.5
H43B C43 H43C 109.5
C46 C44 C45 110.25(19)
C46 C44 Si1 113.82(13)
C45 C44 Si1 113.26(15)
C46 C44 H44 106.3
C45 C44 H44 106.3
Si1 C44 H44 106.3
C44 C45 H45A 109.5
C44 C45 H45B 109.5
H45A C45 H45B 109.5
C44 C45 H45C 109.5
H45A C45 H45C 109.5
H45B C45 H45C 109.5
C44 C46 H46A 109.5
C44 C46 H46B 109.5
H46A C46 H46B 109.5
C44 C46 H46C 109.5
H46A C46 H46C 109.5
H46B C46 H46C 109.5
C49 C47 C48 111.39(17)
C49 C47 Si1 112.38(14)
C48 C47 Si1 114.55(15)
C49 C47 H47 105.9
C48 C47 H47 105.9
Si1 C47 H47 105.9
C47 C48 H48A 109.5
C47 C48 H48B 109.5
H48A C48 H48B 109.5
C47 C48 H48C 109.5
H48A C48 H48C 109.5
H48B C48 H48C 109.5
C47 C49 H49A 109.5
C47 C49 H49B 109.5
H49A C49 H49B 109.5
C47 C49 H49C 109.5
H49A C49 H49C 109.5
H49B C49 H49C 109.5
C53 C51 C52 111.2(2)
C53 C51 Si2 111.45(15)
C52 C51 Si2 112.67(16)
C53 C51 H51 107.1
C52 C51 H51 107.1
Si2 C51 H51 107.1
C51 C52 H52A 109.5
C51 C52 H52B 109.5
H52A C52 H52B 109.5
C51 C52 H52C 109.5
H52A C52 H52C 109.5
H52B C52 H52C 109.5
C51 C53 H53A 109.5
C51 C53 H53B 109.5
H53A C53 H53B 109.5
C51 C53 H53C 109.5
H53A C53 H53C 109.5
H53B C53 H53C 109.5
C56 C54 C55 111.19(17)
C56 C54 Si2 112.79(13)
C55 C54 Si2 113.41(14)
C56 C54 H54 106.3
C55 C54 H54 106.3
Si2 C54 H54 106.3
C54 C55 H55A 109.5
C54 C55 H55B 109.5
H55A C55 H55B 109.5
C54 C55 H55C 109.5
H55A C55 H55C 109.5
H55B C55 H55C 109.5
C54 C56 H56A 109.5
C54 C56 H56B 109.5
H56A C56 H56B 109.5
C54 C56 H56C 109.5
H56A C56 H56C 109.5
H56B C56 H56C 109.5
C58 C57 C59 110.7(3)
C58 C57 Si2 111.4(2)
C59 C57 Si2 113.97(19)
C58 C57 H57 106.8
C59 C57 H57 106.8
Si2 C57 H57 106.8
C57 C58 H58A 109.5
C57 C58 H58B 109.5
H58A C58 H58B 109.5
C57 C58 H58C 109.5
H58A C58 H58C 109.5
H58B C58 H58C 109.5
C57 C59 H59A 109.5
C57 C59 H59B 109.5
H59A C59 H59B 109.5
C57 C59 H59C 109.5
H59A C59 H59C 109.5
H59B C59 H59C 109.5
C59B C57B C58B 108(2)
C59B C57B Si2 112.3(16)
C58B C57B Si2 111(4)
C59B C57B H57B 108.6
C58B C57B H57B 108.6
Si2 C57B H57B 108.6
C57B C58B H58D 109.5
C57B C58B H58E 109.5
H58D C58B H58E 109.5
C57B C58B H58F 109.5
H58D C58B H58F 109.5
H58E C58B H58F 109.5
C57B C59B H59D 109.5
C57B C59B H59E 109.5
H59D C59B H59E 109.5
C57B C59B H59F 109.5
H59D C59B H59F 109.5
H59E C59B H59F 109.5
O63 C63 N13 128.47(14)
O63 C63 C65 126.03(14)
N13 C63 C65 105.38(12)
O65 C65 N15 128.28(15)
O65 C65 C63 125.77(15)
N15 C65 C63 105.86(12)
O66 C66 N22 128.42(15)
O66 C66 C68 125.88(14)
N22 C66 C68 105.62(12)
O68 C68 N24 128.50(14)
O68 C68 C66 125.98(14)
N24 C68 C66 105.42(12)

loop_
_geom_bond_atom_site_label_1
_geom_bond_atom_site_label_2
_geom_bond_distance
Si1 C2 1.8458(16)
Si1 C44 1.8813(18)
Si1 C41 1.8853(19)
Si1 C47 1.8918(19)
Si2 C4 1.8481(17)
Si2 C51 1.883(2)
Si2 C54 1.8860(19)
Si2 C57 1.892(2)
Si2 C57B 1.899(16)
Cl1 C14 1.7989(16)
Cl2 C23 1.8046(16)
C1 C2 1.201(2)
C1 C11 1.430(2)
C3 C4 1.200(2)
C3 C26 1.429(2)
C11 C12 1.385(2)
C11 C32 1.435(2)
C12 N13 1.4238(18)
C12 C25 1.4314(19)
N13 C63 1.3940(18)
N13 C14 1.4169(18)
C14 N15 1.4178(18)
C14 C23 1.536(2)
N15 C65 1.381(2)
N15 C16 1.4311(19)
C16 C17 1.389(2)
C16 C21 1.411(2)
C17 C18 1.385(2)
C17 H17 0.9500
C18 C19 1.382(3)
C18 H18 0.9500
C19 C20 1.387(2)
C19 H19 0.9500
C20 C21 1.386(2)
C20 H20 0.9500
C21 N22 1.4287(19)
N22 C66 1.379(2)
N22 C23 1.4175(18)
C23 N24 1.4154(18)
N24 C68 1.3929(19)
N24 C25 1.4251(18)
C25 C26 1.3845(19)
C26 C27 1.432(2)
C27 C28 1.413(2)
C27 C32 1.420(2)
C28 C29 1.368(2)
C28 H28 0.9500
C29 C30 1.403(2)
C29 H29 0.9500
C30 C31 1.365(2)
C30 H30 0.9500
C31 C32 1.412(2)
C31 H31 0.9500
C41 C43 1.523(3)
C41 C42 1.534(3)
C41 H41 1.0000
C42 H42A 0.9800
C42 H42B 0.9800
C42 H42C 0.9800
C43 H43A 0.9800
C43 H43B 0.9800
C43 H43C 0.9800
C44 C46 1.528(3)
C44 C45 1.533(3)
C44 H44 1.0000
C45 H45A 0.9800
C45 H45B 0.9800
C45 H45C 0.9800
C46 H46A 0.9800
C46 H46B 0.9800
C46 H46C 0.9800
C47 C49 1.517(3)
C47 C48 1.529(3)
C47 H47 1.0000
C48 H48A 0.9800
C48 H48B 0.9800
C48 H48C 0.9800
C49 H49A 0.9800
C49 H49B 0.9800
C49 H49C 0.9800
C51 C53 1.526(3)
C51 C52 1.534(3)
C51 H51 1.0000
C52 H52A 0.9800
C52 H52B 0.9800
C52 H52C 0.9800
C53 H53A 0.9800
C53 H53B 0.9800
C53 H53C 0.9800
C54 C56 1.531(3)
C54 C55 1.531(3)
C54 H54 1.0000
C55 H55A 0.9800
C55 H55B 0.9800
C55 H55C 0.9800
C56 H56A 0.9800
C56 H56B 0.9800
C56 H56C 0.9800
C57 C58 1.533(4)
C57 C59 1.537(4)
C57 H57 1.0000
C58 H58A 0.9800
C58 H58B 0.9800
C58 H58C 0.9800
C59 H59A 0.9800
C59 H59B 0.9800
C59 H59C 0.9800
C57B C59B 1.543(16)
C57B C58B 1.544(17)
C57B H57B 1.0000
C58B H58D 0.9800
C58B H58E 0.9800
C58B H58F 0.9800
C59B H59D 0.9800
C59B H59E 0.9800
C59B H59F 0.9800
C63 O63 1.1914(18)
C63 C65 1.544(2)
C65 O65 1.1981(19)
C66 O66 1.2004(18)
C66 C68 1.545(2)
C68 O68 1.1949(18)

loop_
_geom_torsion_atom_site_label_1
_geom_torsion_atom_site_label_2
_geom_torsion_atom_site_label_3
_geom_torsion_atom_site_label_4
_geom_torsion
C11 C1 C2 Si1 27.0(17)
C44 Si1 C2 C1 -176.4(7)
C41 Si1 C2 C1 -51.9(7)
C47 Si1 C2 C1 62.6(7)
C26 C3 C4 Si2 40(2)
C51 Si2 C4 C3 -132.1(10)
C54 Si2 C4 C3 109.3(10)
C57 Si2 C4 C3 -14.5(10)
C57B Si2 C4 C3 3.6(13)
C2 C1 C11 C12 -83.7(12)
C2 C1 C11 C32 90.6(11)
C1 C11 C12 N13 -15.3(2)
C32 C11 C12 N13 170.34(13)
C1 C11 C12 C25 165.29(14)
C32 C11 C12 C25 -9.1(2)
C11 C12 N13 C63 -51.3(2)
C25 C12 N13 C63 128.13(16)
C11 C12 N13 C14 158.15(14)
C25 C12 N13 C14 -22.4(2)
C63 N13 C14 N15 8.96(17)
C12 N13 C14 N15 164.67(13)
C63 N13 C14 C23 -109.54(14)
C12 N13 C14 C23 46.17(17)
C63 N13 C14 Cl1 130.66(11)
C12 N13 C14 Cl1 -73.62(14)
N13 C14 N15 C65 -5.85(18)
C23 C14 N15 C65 113.36(14)
Cl1 C14 N15 C65 -126.95(12)
N13 C14 N15 C16 -165.06(13)
C23 C14 N15 C16 -45.84(18)
Cl1 C14 N15 C16 73.84(15)
C65 N15 C16 C17 37.9(3)
C14 N15 C16 C17 -167.73(16)
C65 N15 C16 C21 -142.26(17)
C14 N15 C16 C21 12.1(2)
C21 C16 C17 C18 -1.8(3)
N15 C16 C17 C18 178.04(18)
C16 C17 C18 C19 -2.2(3)
C17 C18 C19 C20 3.9(3)
C18 C19 C20 C21 -1.3(3)
C19 C20 C21 C16 -2.7(3)
C19 C20 C21 N22 175.69(17)
C17 C16 C21 C20 4.3(3)
N15 C16 C21 C20 -175.54(16)
C17 C16 C21 N22 -174.12(16)
N15 C16 C21 N22 6.0(2)
C20 C21 N22 C66 38.3(3)
C16 C21 N22 C66 -143.26(17)
C20 C21 N22 C23 -164.05(15)
C16 C21 N22 C23 14.4(2)
C66 N22 C23 N24 -5.63(18)
C21 N22 C23 N24 -167.69(13)
C66 N22 C23 C14 113.89(14)
C21 N22 C23 C14 -48.18(17)
C66 N22 C23 Cl2 -126.96(12)
C21 N22 C23 Cl2 70.98(15)
N13 C14 C23 N24 -59.46(15)
N15 C14 C23 N24 -177.52(12)
Cl1 C14 C23 N24 61.26(13)
N13 C14 C23 N22 -177.50(12)
N15 C14 C23 N22 64.44(15)
Cl1 C14 C23 N22 -56.79(13)
N13 C14 C23 Cl2 61.49(13)
N15 C14 C23 Cl2 -56.57(13)
Cl1 C14 C23 Cl2 -177.79(7)
N22 C23 N24 C68 9.23(17)
C14 C23 N24 C68 -109.30(14)
Cl2 C23 N24 C68 131.06(11)
N22 C23 N24 C25 166.87(13)
C14 C23 N24 C25 48.33(17)
Cl2 C23 N24 C25 -71.31(15)
C68 N24 C25 C26 -54.2(2)
C23 N24 C25 C26 153.39(14)
C68 N24 C25 C12 128.12(16)
C23 N24 C25 C12 -24.3(2)
C11 C12 C25 C26 11.2(2)
N13 C12 C25 C26 -168.24(14)
C11 C12 C25 N24 -171.15(14)
N13 C12 C25 N24 9.4(2)
N24 C25 C26 C3 -11.7(2)
C12 C25 C26 C3 165.92(14)
N24 C25 C26 C27 175.74(13)
C12 C25 C26 C27 -6.6(2)
C4 C3 C26 C25 -84.7(13)
C4 C3 C26 C27 87.8(12)
C25 C26 C27 C28 -179.32(14)
C3 C26 C27 C28 8.2(2)
C25 C26 C27 C32 0.4(2)
C3 C26 C27 C32 -172.15(14)
C32 C27 C28 C29 0.6(2)
C26 C27 C28 C29 -179.71(15)
C27 C28 C29 C30 0.1(3)
C28 C29 C30 C31 -1.0(3)
C29 C30 C31 C32 1.1(3)
C30 C31 C32 C27 -0.4(2)
C30 C31 C32 C11 177.85(15)
C28 C27 C32 C31 -0.5(2)
C26 C27 C32 C31 179.86(14)
C28 C27 C32 C11 -178.74(14)
C26 C27 C32 C11 1.6(2)
C12 C11 C32 C31 -175.42(14)
C1 C11 C32 C31 10.2(2)
C12 C11 C32 C27 2.8(2)
C1 C11 C32 C27 -171.51(14)
C2 Si1 C41 C43 -73.03(17)
C44 Si1 C41 C43 46.80(18)
C47 Si1 C41 C43 175.91(16)
C2 Si1 C41 C42 52.34(16)
C44 Si1 C41 C42 172.18(14)
C47 Si1 C41 C42 -58.72(16)
C2 Si1 C44 C46 50.28(16)
C41 Si1 C44 C46 -68.41(17)
C47 Si1 C44 C46 164.96(14)
C2 Si1 C44 C45 177.27(17)
C41 Si1 C44 C45 58.6(2)
C47 Si1 C44 C45 -68.1(2)
C2 Si1 C47 C49 69.89(16)
C44 Si1 C47 C49 -47.39(18)
C41 Si1 C47 C49 -177.51(15)
C2 Si1 C47 C48 -161.67(16)
C44 Si1 C47 C48 81.05(18)
C41 Si1 C47 C48 -49.07(18)
C4 Si2 C51 C53 -62.26(18)
C54 Si2 C51 C53 54.02(18)
C57 Si2 C51 C53 -177.60(17)
C57B Si2 C51 C53 177.6(8)
C4 Si2 C51 C52 63.54(19)
C54 Si2 C51 C52 179.82(17)
C57 Si2 C51 C52 -51.80(19)
C57B Si2 C51 C52 -56.6(8)
C4 Si2 C54 C56 -69.32(15)
C51 Si2 C54 C56 173.35(13)
C57 Si2 C54 C56 48.33(17)
C57B Si2 C54 C56 35.8(8)
C4 Si2 C54 C55 163.16(15)
C51 Si2 C54 C55 45.83(17)
C57 Si2 C54 C55 -79.19(18)
C57B Si2 C54 C55 -91.7(8)
C4 Si2 C57 C58 160.9(3)
C51 Si2 C57 C58 -82.3(3)
C54 Si2 C57 C58 43.0(3)
C57B Si2 C57 C58 86(2)
C4 Si2 C57 C59 34.8(2)
C51 Si2 C57 C59 151.5(2)
C54 Si2 C57 C59 -83.2(2)
C57B Si2 C57 C59 -41(2)
C4 Si2 C57B C59B -52(2)
C51 Si2 C57B C59B 72(2)
C54 Si2 C57B C59B -161.3(18)
C57 Si2 C57B C59B 57(2)
C4 Si2 C57B C58B -172(3)
C51 Si2 C57B C58B -49(3)
C54 Si2 C57B C58B 78(3)
C57 Si2 C57B C58B -64(4)
C14 N13 C63 O63 167.92(17)
C12 N13 C63 O63 15.8(3)
C14 N13 C63 C65 -8.19(17)
C12 N13 C63 C65 -160.36(14)
C14 N15 C65 O65 -175.97(19)
C16 N15 C65 O65 -20.5(3)
C14 N15 C65 C63 0.80(18)
C16 N15 C65 C63 156.32(16)
O63 C63 C65 O65 5.2(3)
N13 C63 C65 O65 -178.58(18)
O63 C63 C65 N15 -171.69(17)
N13 C63 C65 N15 4.55(17)
C23 N22 C66 O66 -176.49(17)
C21 N22 C66 O66 -17.9(3)
C23 N22 C66 C68 0.22(17)
C21 N22 C66 C68 158.76(15)
C23 N24 C68 O68 167.80(17)
C25 N24 C68 O68 14.0(3)
C23 N24 C68 C66 -8.82(16)
C25 N24 C68 C66 -162.58(14)
O66 C66 C68 O68 5.4(3)
N22 C66 C68 O68 -171.45(16)
O66 C66 C68 N24 -177.90(16)
N22 C66 C68 N24 5.29(16)
